data_2230844
loop_
_publ_author_name
'Stibrany, Robert T.'
'Potenza, Joseph A.'

_publ_contact_author
;
 Robert T. Stibrany
 Department of Chemistry and Chemical Biology
 Rutgers, The State University of New Jersey
 610 Taylor Road
 Piscataway, New Jersey 08854 USA
;
_publ_section_title
;
 A second monoclinic polymorph of
 {bis[5-methyl-3-(trifluoromethyl)pyrazol-1-yl]borato}{tris[5-methyl-3-(trifluoromethyl)pyrazol-1-yl]borato}cobalt(II):
 a structure containing a B---H&#x00B7;&#x00B7;&#x00B7;Co agostic
 interaction
;
_journal_coeditor_code RZ2601
_journal_issue 7
_journal_name_full 'Acta Crystallographica Section E'
_journal_page_first m911
_journal_page_last m912
_journal_paper_doi 10.1107/S1600536811021994
_journal_volume 67
_journal_year 2011
_chemical_formula_iupac '[Co (C10 H10 B F6 N4) (C15 H13 B F9 N6)]'
_chemical_formula_moiety 'C25 H23 B2 Co F15 N10'
_chemical_formula_sum 'C25 H23 B2 Co F15 N10'
_chemical_formula_weight 829.08
_chemical_name_systematic
{Bis[5-methyl-3-(trifluoromethyl)pyrazol-1-yl]borato}{tris[5-methyl-3-(trifluoromethyl)pyrazol-1-yl]borato}cobalt(II)
_space_group_IT_number 15
_symmetry_cell_setting monoclinic
_symmetry_space_group_name_Hall '-C 2yc'
_symmetry_space_group_name_H-M 'C 1 2/c 1'
_atom_sites_solution_hydrogens geom
_atom_sites_solution_primary direct
_atom_sites_solution_secondary difmap
_audit_creation_method SHELXL-97
_cell_angle_alpha 90.00
_cell_angle_beta 102.721(2)
_cell_angle_gamma 90.00
_cell_formula_units_Z 8
_cell_length_a 18.593(2)
_cell_length_b 12.1167(13)
_cell_length_c 30.720(3)
_cell_measurement_reflns_used 910
_cell_measurement_temperature 298(2)
_cell_measurement_theta_max 22.40
_cell_measurement_theta_min 2.21
_cell_volume 6750.9(12)
_computing_cell_refinement 'SAINT-Plus (Bruker, 2000)'
_computing_data_collection 'SMART WNT/2000 (Bruker, 2000)'
_computing_data_reduction 'SAINT-Plus (Bruker, 2000)'
_computing_molecular_graphics 'ORTEPIII (Burnett & Johnson, 1996) and ORTEP32 (Farrugia, 1997)'
_computing_publication_material 'SHELXTL (Sheldrick, 2008) and PLATON (Spek, 2009)'
_computing_structure_refinement 'SHELXL97 (Sheldrick, 2008)'
_computing_structure_solution 'SHELXS97 (Sheldrick, 2008)'
_diffrn_ambient_temperature 298(2)
_diffrn_measured_fraction_theta_full 0.995
_diffrn_measured_fraction_theta_max 0.995
_diffrn_measurement_device_type 'Bruker SMART CCD area-detector diffractometer'
_diffrn_measurement_method '\f and \w scans'
_diffrn_radiation_monochromator graphite
_diffrn_radiation_source 'fine-focus sealed tube'
_diffrn_radiation_type MoK\a
_diffrn_radiation_wavelength 0.71073
_diffrn_reflns_av_R_equivalents 0.0321
_diffrn_reflns_av_sigmaI/netI 0.0272
_diffrn_reflns_limit_h_max 23
_diffrn_reflns_limit_h_min -23
_diffrn_reflns_limit_k_max 15
_diffrn_reflns_limit_k_min -15
_diffrn_reflns_limit_l_max 39
_diffrn_reflns_limit_l_min -38
_diffrn_reflns_number 32390
_diffrn_reflns_theta_full 27.11
_diffrn_reflns_theta_max 27.11
_diffrn_reflns_theta_min 2.05
_diffrn_standards_number 0
_exptl_absorpt_coefficient_mu 0.627
_exptl_absorpt_correction_T_max 1.00
_exptl_absorpt_correction_T_min 0.875
_exptl_absorpt_correction_type multi-scan
_exptl_absorpt_process_details '(SADABS; Blessing, 1995)'
_exptl_crystal_colour orange-red
_exptl_crystal_density_diffrn 1.631
_exptl_crystal_density_method 'not measured'
_exptl_crystal_description prism
_exptl_crystal_F_000 3320
_exptl_crystal_size_max 0.28
_exptl_crystal_size_mid 0.24
_exptl_crystal_size_min 0.12
_refine_diff_density_max 0.693
_refine_diff_density_min -0.323
_refine_ls_extinction_method none
_refine_ls_goodness_of_fit_ref 1.000
_refine_ls_hydrogen_treatment mixed
_refine_ls_matrix_type full
_refine_ls_number_parameters 495
_refine_ls_number_reflns 7431
_refine_ls_number_restraints 0
_refine_ls_restrained_S_all 1.000
_refine_ls_R_factor_all 0.0816
_refine_ls_R_factor_gt 0.0588
_refine_ls_shift/su_max 0.001
_refine_ls_shift/su_mean 0.000
_refine_ls_structure_factor_coef Fsqd
_refine_ls_weighting_details 'calc w=1/[\s^2^(Fo^2^)+(0.0985P)^2^+6.3500P] where P=(Fo^2^+2Fc^2^)/3'
_refine_ls_weighting_scheme calc
_refine_ls_wR_factor_gt 0.1550
_refine_ls_wR_factor_ref 0.1674
_reflns_number_gt 5522
_reflns_number_total 7431
_reflns_threshold_expression I>2\s(I)
_cod_data_source_file rz2601.cif
_cod_data_source_block I
_cod_original_cell_volume 6751.1(13)
_cod_original_sg_symbol_H-M 'C 2/c'
_cod_database_code 2230844
_cod_database_fobs_code 2230844

loop_
_symmetry_equiv_pos_as_xyz
'x, y, z'
'-x, y, -z+1/2'
'x+1/2, y+1/2, z'
'-x+1/2, y+1/2, -z+1/2'
'-x, -y, -z'
'x, -y, z-1/2'
'-x+1/2, -y+1/2, -z'
'x+1/2, -y+1/2, z-1/2'

loop_
_atom_site_type_symbol
_atom_site_label
_atom_site_fract_x
_atom_site_fract_y
_atom_site_fract_z
_atom_site_U_iso_or_equiv
_atom_site_adp_type
_atom_site_calc_flag
_atom_site_refinement_flags
_atom_site_occupancy
_atom_site_symmetry_multiplicity
_atom_site_disorder_assembly
_atom_site_disorder_group
Co Co1 0.28653(2) 0.88792(3) 0.876253(13) 0.04318(14) Uani d . 1 1 . .
F F1 0.2096(2) 1.0806(3) 0.97276(12) 0.1186(11) Uani d . 1 1 . .
F F2 0.16548(16) 0.9517(3) 1.00620(9) 0.1087(10) Uani d . 1 1 . .
F F3 0.15337(14) 0.9479(3) 0.93573(9) 0.1045(9) Uani d . 1 1 . .
F F4 0.34590(19) 1.0689(3) 0.81275(12) 0.1270(12) Uani d . 1 1 . .
F F5 0.4369(3) 1.0278(4) 0.78800(13) 0.178(2) Uani d . 1 1 . .
F F6 0.4449(3) 1.1573(3) 0.83096(17) 0.1721(19) Uani d . 1 1 . .
F F7 0.15694(15) 0.6605(3) 0.85333(12) 0.1158(11) Uani d . 1 1 . .
F F8 0.18416(17) 0.4977(2) 0.84101(12) 0.1135(10) Uani d . 1 1 . .
F F9 0.1996(2) 0.6240(3) 0.79751(10) 0.1371(14) Uani d . 1 1 . .
F F10 0.38793(14) 0.7600(3) 0.81139(9) 0.1108(11) Uani d . 1 1 . .
F F11 0.33643(17) 0.6704(3) 0.75392(12) 0.1122(10) Uani d . 1 1 . .
F F12 0.38456(17) 0.8212(3) 0.74664(13) 0.1245(12) Uani d . 1 1 . .
F F13 0.36640(15) 1.1157(2) 0.93361(10) 0.1001(9) Uani d . 1 1 . .
F F14 0.36229(18) 1.2527(3) 0.89093(12) 0.1275(12) Uani d . 1 1 . .
F F15 0.3115(2) 1.2626(3) 0.94472(13) 0.1412(14) Uani d . 1 1 . .
N N1 0.30398(14) 0.8830(2) 0.94819(8) 0.0483(6) Uani d . 1 1 . .
N N2 0.36749(14) 0.8317(2) 0.96912(8) 0.0500(6) Uani d . 1 1 . .
N N3 0.40019(15) 0.9216(2) 0.88139(9) 0.0533(6) Uani d . 1 1 . .
N N4 0.44793(14) 0.8664(2) 0.91406(9) 0.0520(6) Uani d . 1 1 . .
N N5 0.30701(14) 0.7122(2) 0.88605(9) 0.0488(6) Uani d . 1 1 . .
N N6 0.37587(15) 0.6891(2) 0.91109(8) 0.0509(6) Uani d . 1 1 . .
N N7 0.25381(13) 0.8603(2) 0.80721(8) 0.0482(6) Uani d . 1 1 . .
N N8 0.18320(13) 0.8959(2) 0.79314(9) 0.0502(6) Uani d . 1 1 . .
N N9 0.24139(13) 1.0495(2) 0.87252(8) 0.0483(6) Uani d . 1 1 . .
N N10 0.17078(13) 1.0446(2) 0.84856(8) 0.0476(6) Uani d . 1 1 . .
C C1 0.2001(2) 0.9716(4) 0.97340(14) 0.0728(10) Uani d . 1 1 . .
C C2 0.2703(2) 0.9112(3) 0.98080(11) 0.0546(8) Uani d . 1 1 . .
C C3 0.3116(2) 0.8782(3) 1.02190(12) 0.0673(10) Uani d . 1 1 . .
H H3 0.2997 0.8882 1.0495 0.081 Uiso calc R 1 1 . .
C C4 0.3728(2) 0.8286(3) 1.01390(11) 0.0605(8) Uani d . 1 1 . .
C C5 0.4365(3) 0.7800(4) 1.04622(13) 0.0868(13) Uani d . 1 1 . .
H H5A 0.4474 0.7084 1.0360 0.130 Uiso calc R 1 1 . .
H H5B 0.4244 0.7733 1.0749 0.130 Uiso calc R 1 1 . .
H H5C 0.4788 0.8271 1.0486 0.130 Uiso calc R 1 1 . .
C C6 0.4145(3) 1.0583(4) 0.82312(17) 0.0884(13) Uani d . 1 1 . .
C C7 0.4429(2) 0.9846(3) 0.86181(13) 0.0643(9) Uani d . 1 1 . .
C C8 0.5164(2) 0.9703(4) 0.88129(15) 0.0771(11) Uani d . 1 1 . .
H H8 0.5564 1.0047 0.8734 0.093 Uiso calc R 1 1 . .
C C9 0.51825(19) 0.8952(3) 0.91462(14) 0.0681(10) Uani d . 1 1 . .
C C10 0.5832(2) 0.8483(6) 0.94721(19) 0.1079(18) Uani d . 1 1 . .
H H10A 0.5791 0.8656 0.9771 0.162 Uiso calc R 1 1 . .
H H10B 0.6278 0.8797 0.9418 0.162 Uiso calc R 1 1 . .
H H10C 0.5842 0.7697 0.9436 0.162 Uiso calc R 1 1 . .
C C11 0.2065(2) 0.6009(3) 0.83940(14) 0.0686(10) Uani d . 1 1 . .
C C12 0.2820(2) 0.6161(3) 0.86740(11) 0.0561(8) Uani d . 1 1 . .
C C13 0.3333(2) 0.5337(3) 0.87903(13) 0.0668(9) Uani d . 1 1 . .
H H13 0.3286 0.4603 0.8700 0.080 Uiso calc R 1 1 . .
C C14 0.3926(2) 0.5815(3) 0.90657(12) 0.0630(9) Uani d . 1 1 . .
C C15 0.4641(3) 0.5313(4) 0.92941(17) 0.0940(14) Uani d . 1 1 . .
H H15A 0.5040 0.5758 0.9241 0.141 Uiso calc R 1 1 . .
H H15B 0.4679 0.4583 0.9179 0.141 Uiso calc R 1 1 . .
H H15C 0.4665 0.5273 0.9609 0.141 Uiso calc R 1 1 . .
C C16 0.3460(2) 0.7703(4) 0.77177(13) 0.0711(10) Uani d . 1 1 . .
C C17 0.27437(18) 0.8250(3) 0.77033(11) 0.0553(8) Uani d . 1 1 . .
C C18 0.2182(2) 0.8380(3) 0.73323(12) 0.0637(9) Uani d . 1 1 . .
H H18 0.2188 0.8197 0.7039 0.076 Uiso calc R 1 1 . .
C C19 0.16104(19) 0.8835(3) 0.74851(11) 0.0583(8) Uani d . 1 1 . .
C C20 0.0860(2) 0.9147(4) 0.72326(14) 0.0837(13) Uani d . 1 1 . .
H H20A 0.0529 0.8539 0.7232 0.126 Uiso calc R 1 1 . .
H H20B 0.0878 0.9329 0.6931 0.126 Uiso calc R 1 1 . .
H H20C 0.0689 0.9775 0.7372 0.126 Uiso calc R 1 1 . .
C C21 0.3222(2) 1.1949(3) 0.91380(15) 0.0767(11) Uani d . 1 1 . .
C C22 0.25220(19) 1.1548(3) 0.88547(11) 0.0553(8) Uani d . 1 1 . .
C C23 0.1893(2) 1.2165(3) 0.86992(13) 0.0632(9) Uani d . 1 1 . .
H H23 0.1830 1.2915 0.8742 0.076 Uiso calc R 1 1 . .
C C24 0.13797(19) 1.1441(3) 0.84681(11) 0.0546(8) Uani d . 1 1 . .
C C25 0.0598(2) 1.1627(4) 0.82443(15) 0.0764(11) Uani d . 1 1 . .
H H25A 0.0505 1.1322 0.7949 0.115 Uiso calc R 1 1 . .
H H25B 0.0498 1.2405 0.8227 0.115 Uiso calc R 1 1 . .
H H25C 0.0284 1.1275 0.8412 0.115 Uiso calc R 1 1 . .
B B1 0.4190(2) 0.7788(3) 0.94208(12) 0.0532(8) Uani d . 1 1 . .
B B2 0.1443(2) 0.9287(3) 0.83098(13) 0.0528(8) Uani d . 1 1 . .
H H1B 0.4671(19) 0.741(3) 0.9652(12) 0.060(9) Uiso d . 1 1 . .
H H21B 0.1701(18) 0.870(3) 0.8601(12) 0.055(9) Uiso d . 1 1 . .
H H22B 0.085(2) 0.929(3) 0.8187(12) 0.061(9) Uiso d . 1 1 . .

loop_
_atom_site_aniso_label
_atom_site_aniso_U_11
_atom_site_aniso_U_22
_atom_site_aniso_U_33
_atom_site_aniso_U_12
_atom_site_aniso_U_13
_atom_site_aniso_U_23
Co1 0.0438(2) 0.0430(2) 0.0410(2) 0.00260(16) 0.00549(15) 0.00325(16)
F1 0.143(3) 0.0821(18) 0.145(3) 0.0403(18) 0.063(2) 0.0102(18)
F2 0.1070(19) 0.156(3) 0.0809(17) 0.0325(19) 0.0585(15) 0.0171(17)
F3 0.0719(15) 0.173(3) 0.0713(16) 0.0321(17) 0.0217(13) -0.0014(17)
F4 0.103(2) 0.150(3) 0.122(3) -0.007(2) 0.0127(19) 0.072(2)
F5 0.238(5) 0.208(5) 0.111(3) 0.051(4) 0.089(3) 0.060(3)
F6 0.196(4) 0.096(2) 0.207(5) -0.045(3) 0.007(3) 0.055(3)
F7 0.0792(17) 0.095(2) 0.161(3) -0.0026(15) 0.0009(18) -0.042(2)
F8 0.110(2) 0.0618(14) 0.163(3) -0.0306(14) 0.018(2) -0.0054(16)
F9 0.129(3) 0.192(4) 0.0765(19) -0.080(2) -0.0068(17) 0.014(2)
F10 0.0732(15) 0.178(3) 0.0759(16) 0.0625(18) 0.0036(13) -0.0179(17)
F11 0.108(2) 0.093(2) 0.137(3) 0.0313(16) 0.0305(18) -0.0323(18)
F12 0.100(2) 0.135(3) 0.162(3) 0.0265(19) 0.080(2) 0.032(2)
F13 0.0914(17) 0.0696(15) 0.113(2) -0.0057(13) -0.0352(15) -0.0066(13)
F14 0.115(2) 0.119(2) 0.135(3) -0.054(2) -0.002(2) 0.019(2)
F15 0.136(3) 0.120(2) 0.144(3) 0.008(2) -0.020(2) -0.084(2)
N1 0.0522(14) 0.0476(13) 0.0450(13) 0.0039(11) 0.0104(11) 0.0029(11)
N2 0.0582(15) 0.0491(14) 0.0400(13) 0.0015(12) 0.0047(11) 0.0040(11)
N3 0.0535(15) 0.0562(15) 0.0500(14) -0.0023(12) 0.0106(12) 0.0088(12)
N4 0.0429(13) 0.0603(16) 0.0512(15) -0.0009(11) 0.0065(11) -0.0004(12)
N5 0.0528(14) 0.0433(13) 0.0492(14) 0.0012(11) 0.0088(11) 0.0015(11)
N6 0.0626(16) 0.0455(14) 0.0437(13) 0.0090(12) 0.0097(12) 0.0072(11)
N7 0.0433(13) 0.0543(14) 0.0451(13) 0.0074(11) 0.0058(10) -0.0027(11)
N8 0.0422(13) 0.0571(15) 0.0476(14) 0.0037(11) 0.0022(10) -0.0063(11)
N9 0.0477(13) 0.0472(14) 0.0454(13) 0.0040(11) 0.0007(11) 0.0004(11)
N10 0.0440(13) 0.0531(14) 0.0448(13) 0.0069(11) 0.0076(10) 0.0010(11)
C1 0.083(3) 0.081(3) 0.062(2) 0.013(2) 0.034(2) 0.001(2)
C2 0.068(2) 0.0515(18) 0.0476(17) -0.0029(15) 0.0201(15) -0.0016(13)
C3 0.092(3) 0.069(2) 0.0425(17) 0.002(2) 0.0194(17) -0.0003(16)
C4 0.077(2) 0.058(2) 0.0428(17) -0.0026(17) 0.0049(16) -0.0010(14)
C5 0.102(3) 0.105(3) 0.0439(19) 0.014(3) -0.005(2) 0.006(2)
C6 0.095(3) 0.085(3) 0.095(3) -0.012(3) 0.041(3) 0.022(3)
C7 0.068(2) 0.063(2) 0.065(2) -0.0081(17) 0.0233(17) 0.0013(17)
C8 0.063(2) 0.088(3) 0.087(3) -0.020(2) 0.032(2) -0.005(2)
C9 0.0462(18) 0.085(3) 0.073(2) -0.0031(17) 0.0143(16) -0.015(2)
C10 0.042(2) 0.167(5) 0.107(4) -0.002(3) -0.001(2) 0.011(4)
C11 0.081(3) 0.053(2) 0.071(2) -0.0135(18) 0.016(2) -0.0053(17)
C12 0.075(2) 0.0457(17) 0.0487(17) -0.0050(16) 0.0167(16) -0.0002(14)
C13 0.093(3) 0.0423(17) 0.065(2) 0.0041(18) 0.017(2) -0.0015(16)
C14 0.086(3) 0.0514(18) 0.0540(19) 0.0207(18) 0.0209(18) 0.0124(15)
C15 0.109(3) 0.079(3) 0.091(3) 0.045(3) 0.015(3) 0.013(2)
C16 0.069(2) 0.084(3) 0.064(2) 0.020(2) 0.0221(19) -0.001(2)
C17 0.0560(18) 0.060(2) 0.0492(17) 0.0090(15) 0.0106(14) -0.0003(15)
C18 0.068(2) 0.075(2) 0.0458(18) 0.0087(19) 0.0090(16) -0.0024(16)
C19 0.0547(18) 0.069(2) 0.0460(17) 0.0036(16) -0.0002(14) -0.0044(15)
C20 0.062(2) 0.115(4) 0.063(2) 0.016(2) -0.0099(18) -0.011(2)
C21 0.085(3) 0.050(2) 0.085(3) -0.009(2) -0.003(2) -0.003(2)
C22 0.067(2) 0.0434(16) 0.0527(18) 0.0017(15) 0.0069(15) 0.0021(14)
C23 0.077(2) 0.0462(17) 0.068(2) 0.0150(17) 0.0185(18) 0.0057(16)
C24 0.0571(18) 0.0566(18) 0.0516(18) 0.0141(15) 0.0153(14) 0.0050(14)
C25 0.060(2) 0.084(3) 0.087(3) 0.023(2) 0.020(2) 0.017(2)
B1 0.055(2) 0.057(2) 0.0445(18) 0.0105(17) 0.0045(15) 0.0072(16)
B2 0.0422(18) 0.060(2) 0.056(2) -0.0015(16) 0.0101(15) -0.0080(17)

loop_
_atom_type_symbol
_atom_type_description
_atom_type_scat_dispersion_real
_atom_type_scat_dispersion_imag
_atom_type_scat_source
C C 0.0033 0.0016 'International Tables Vol C Tables 4.2.6.8 and 6.1.1.4'
H H 0.0000 0.0000 'International Tables Vol C Tables 4.2.6.8 and 6.1.1.4'
B B 0.0013 0.0007 'International Tables Vol C Tables 4.2.6.8 and 6.1.1.4'
N N 0.0061 0.0033 'International Tables Vol C Tables 4.2.6.8 and 6.1.1.4'
F F 0.0171 0.0103 'International Tables Vol C Tables 4.2.6.8 and 6.1.1.4'
Co Co 0.3494 0.9721 'International Tables Vol C Tables 4.2.6.8 and 6.1.1.4'

loop_
_geom_angle_atom_site_label_1
_geom_angle_atom_site_label_2
_geom_angle_atom_site_label_3
_geom_angle_site_symmetry_1
_geom_angle_site_symmetry_3
_geom_angle
_geom_angle_publ_flag
N7 Co1 H21B . . 72.2(9) ?
N7 Co1 N9 . . 93.97(10) ?
H21B Co1 N9 . . 73.4(9) ?
N7 Co1 N3 . . 99.66(10) ?
H21B Co1 N3 . . 169.7(9) ?
N9 Co1 N3 . . 101.63(10) ?
N7 Co1 N1 . . 166.50(10) ?
H21B Co1 N1 . . 98.7(9) ?
N9 Co1 N1 . . 92.81(10) ?
N3 Co1 N1 . . 90.37(10) ?
N7 Co1 N5 . . 89.25(10) ?
H21B Co1 N5 . . 93.9(9) ?
N9 Co1 N5 . . 165.12(10) ?
N3 Co1 N5 . . 92.12(10) ?
N1 Co1 N5 . . 81.32(10) ?
C2 N1 N2 . . 105.2(3) ?
C2 N1 Co1 . . 140.2(2) ?
N2 N1 Co1 . . 114.44(18) ?
C4 N2 N1 . . 110.6(3) ?
C4 N2 B1 . . 128.4(3) ?
N1 N2 B1 . . 120.8(2) ?
C7 N3 N4 . . 104.9(3) ?
C7 N3 Co1 . . 139.2(2) ?
N4 N3 Co1 . . 115.93(19) ?
C9 N4 N3 . . 110.8(3) ?
C9 N4 B1 . . 129.0(3) ?
N3 N4 B1 . . 120.0(2) ?
C12 N5 N6 . . 104.9(3) ?
C12 N5 Co1 . . 139.6(2) ?
N6 N5 Co1 . . 113.09(19) ?
C14 N6 N5 . . 110.3(3) ?
C14 N6 B1 . . 129.7(3) ?
N5 N6 B1 . . 119.7(2) ?
C17 N7 N8 . . 105.5(2) ?
C17 N7 Co1 . . 146.1(2) ?
N8 N7 Co1 . . 108.39(18) ?
C19 N8 N7 . . 110.2(3) ?
C19 N8 B2 . . 134.5(3) ?
N7 N8 B2 . . 114.9(2) ?
C22 N9 N10 . . 105.5(2) ?
C22 N9 Co1 . . 146.2(2) ?
N10 N9 Co1 . . 108.18(18) ?
C24 N10 N9 . . 111.0(3) ?
C24 N10 B2 . . 133.8(3) ?
N9 N10 B2 . . 115.2(2) ?
F3 C1 F2 . . 106.9(4) ?
F3 C1 F1 . . 105.5(4) ?
F2 C1 F1 . . 106.2(3) ?
F3 C1 C2 . . 114.7(3) ?
F2 C1 C2 . . 110.7(3) ?
F1 C1 C2 . . 112.2(4) ?
N1 C2 C3 . . 110.6(3) ?
N1 C2 C1 . . 123.9(3) ?
C3 C2 C1 . . 125.4(3) ?
C4 C3 C2 . . 106.4(3) ?
C4 C3 H3 . . 126.8 ?
C2 C3 H3 . . 126.8 ?
C3 C4 N2 . . 107.1(3) ?
C3 C4 C5 . . 129.1(3) ?
N2 C4 C5 . . 123.8(3) ?
C4 C5 H5A . . 109.5 ?
C4 C5 H5B . . 109.5 ?
H5A C5 H5B . . 109.5 ?
C4 C5 H5C . . 109.5 ?
H5A C5 H5C . . 109.5 ?
H5B C5 H5C . . 109.5 ?
F4 C6 F5 . . 108.3(5) ?
F4 C6 F6 . . 108.8(5) ?
F5 C6 F6 . . 102.0(4) ?
F4 C6 C7 . . 115.3(4) ?
F5 C6 C7 . . 111.9(5) ?
F6 C6 C7 . . 109.6(5) ?
N3 C7 C8 . . 111.4(3) ?
N3 C7 C6 . . 124.1(4) ?
C8 C7 C6 . . 124.5(4) ?
C9 C8 C7 . . 105.6(3) ?
C9 C8 H8 . . 127.2 ?
C7 C8 H8 . . 127.2 ?
N4 C9 C8 . . 107.4(3) ?
N4 C9 C10 . . 123.0(4) ?
C8 C9 C10 . . 129.6(4) ?
C9 C10 H10A . . 109.5 ?
C9 C10 H10B . . 109.5 ?
H10A C10 H10B . . 109.5 ?
C9 C10 H10C . . 109.5 ?
H10A C10 H10C . . 109.5 ?
H10B C10 H10C . . 109.5 ?
F9 C11 F7 . . 106.3(4) ?
F9 C11 F8 . . 106.2(4) ?
F7 C11 F8 . . 105.0(4) ?
F9 C11 C12 . . 115.0(3) ?
F7 C11 C12 . . 112.6(3) ?
F8 C11 C12 . . 111.2(3) ?
N5 C12 C13 . . 111.5(3) ?
N5 C12 C11 . . 123.5(3) ?
C13 C12 C11 . . 125.0(3) ?
C14 C13 C12 . . 105.9(3) ?
C14 C13 H13 . . 127.1 ?
C12 C13 H13 . . 127.1 ?
N6 C14 C13 . . 107.4(3) ?
N6 C14 C15 . . 123.2(4) ?
C13 C14 C15 . . 129.4(4) ?
C14 C15 H15A . . 109.5 ?
C14 C15 H15B . . 109.5 ?
H15A C15 H15B . . 109.5 ?
C14 C15 H15C . . 109.5 ?
H15A C15 H15C . . 109.5 ?
H15B C15 H15C . . 109.5 ?
F10 C16 F12 . . 107.6(4) ?
F10 C16 F11 . . 107.4(4) ?
F12 C16 F11 . . 103.1(3) ?
F10 C16 C17 . . 114.9(3) ?
F12 C16 C17 . . 112.0(3) ?
F11 C16 C17 . . 111.0(4) ?
N7 C17 C18 . . 110.9(3) ?
N7 C17 C16 . . 122.6(3) ?
C18 C17 C16 . . 126.2(3) ?
C19 C18 C17 . . 105.5(3) ?
C19 C18 H18 . . 127.2 ?
C17 C18 H18 . . 127.2 ?
N8 C19 C18 . . 107.9(3) ?
N8 C19 C20 . . 122.8(3) ?
C18 C19 C20 . . 129.3(3) ?
C19 C20 H20A . . 109.5 ?
C19 C20 H20B . . 109.5 ?
H20A C20 H20B . . 109.5 ?
C19 C20 H20C . . 109.5 ?
H20A C20 H20C . . 109.5 ?
H20B C20 H20C . . 109.5 ?
F15 C21 F13 . . 107.5(4) ?
F15 C21 F14 . . 104.3(4) ?
F13 C21 F14 . . 105.2(4) ?
F15 C21 C22 . . 112.3(4) ?
F13 C21 C22 . . 114.2(3) ?
F14 C21 C22 . . 112.6(4) ?
N9 C22 C23 . . 110.6(3) ?
N9 C22 C21 . . 122.9(3) ?
C23 C22 C21 . . 126.4(3) ?
C24 C23 C22 . . 105.8(3) ?
C24 C23 H23 . . 127.1 ?
C22 C23 H23 . . 127.1 ?
N10 C24 C23 . . 107.1(3) ?
N10 C24 C25 . . 123.0(3) ?
C23 C24 C25 . . 129.9(3) ?
C24 C25 H25A . . 109.5 ?
C24 C25 H25B . . 109.5 ?
H25A C25 H25B . . 109.5 ?
C24 C25 H25C . . 109.5 ?
H25A C25 H25C . . 109.5 ?
H25B C25 H25C . . 109.5 ?
N4 B1 N2 . . 110.5(3) ?
N4 B1 N6 . . 109.8(3) ?
N2 B1 N6 . . 109.0(3) ?
N4 B1 H1B . . 108.1(18) ?
N2 B1 H1B . . 109.6(18) ?
N6 B1 H1B . . 109.8(18) ?
N10 B2 N8 . . 109.2(3) ?
N10 B2 H21B . . 104.2(17) ?
N8 B2 H21B . . 103.6(17) ?
N10 B2 H22B . . 110.1(19) ?
N8 B2 H22B . . 110.1(19) ?
H21B B2 H22B . . 119(3) ?

loop_
_geom_bond_atom_site_label_1
_geom_bond_atom_site_label_2
_geom_bond_site_symmetry_2
_geom_bond_distance
_geom_bond_publ_flag
Co1 N7 . 2.100(3) y
Co1 H21B . 2.12(3) y
Co1 N9 . 2.124(3) y
Co1 N3 . 2.124(3) y
Co1 N1 . 2.163(3) y
Co1 N5 . 2.172(3) y
F1 C1 . 1.333(5) ?
F2 C1 . 1.331(4) ?
F3 C1 . 1.316(5) ?
F4 C6 . 1.252(6) ?
F5 C6 . 1.293(6) ?
F6 C6 . 1.325(6) ?
F7 C11 . 1.315(5) ?
F8 C11 . 1.322(4) ?
F9 C11 . 1.295(5) ?
F10 C16 . 1.298(5) ?
F11 C16 . 1.324(5) ?
F12 C16 . 1.317(5) ?
F13 C21 . 1.321(5) ?
F14 C21 . 1.331(5) ?
F15 C21 . 1.303(5) ?
N1 C2 . 1.337(4) ?
N1 N2 . 1.364(4) ?
N2 C4 . 1.358(4) ?
N2 B1 . 1.538(5) ?
N3 C7 . 1.337(4) ?
N3 N4 . 1.360(4) ?
N4 C9 . 1.350(4) ?
N4 B1 . 1.538(5) ?
N5 C12 . 1.335(4) ?
N5 N6 . 1.370(4) ?
N6 C14 . 1.354(4) ?
N6 B1 . 1.547(5) ?
N7 C17 . 1.343(4) ?
N7 N8 . 1.359(3) ?
N8 C19 . 1.350(4) ?
N8 B2 . 1.551(5) ?
N9 C22 . 1.338(4) ?
N9 N10 . 1.358(3) ?
N10 C24 . 1.347(4) ?
N10 B2 . 1.546(5) ?
C1 C2 . 1.471(5) ?
C2 C3 . 1.384(5) ?
C3 C4 . 1.356(5) ?
C3 H3 . 0.9300 ?
C4 C5 . 1.489(5) ?
C5 H5A . 0.9600 ?
C5 H5B . 0.9600 ?
C5 H5C . 0.9600 ?
C6 C7 . 1.487(6) ?
C7 C8 . 1.376(6) ?
C8 C9 . 1.365(6) ?
C8 H8 . 0.9300 ?
C9 C10 . 1.500(6) ?
C10 H10A . 0.9600 ?
C10 H10B . 0.9600 ?
C10 H10C . 0.9600 ?
C11 C12 . 1.487(5) ?
C12 C13 . 1.373(5) ?
C13 C14 . 1.363(6) ?
C13 H13 . 0.9300 ?
C14 C15 . 1.490(6) ?
C15 H15A . 0.9600 ?
C15 H15B . 0.9600 ?
C15 H15C . 0.9600 ?
C16 C17 . 1.480(5) ?
C17 C18 . 1.375(5) ?
C18 C19 . 1.368(5) ?
C18 H18 . 0.9300 ?
C19 C20 . 1.488(5) ?
C20 H20A . 0.9600 ?
C20 H20B . 0.9600 ?
C20 H20C . 0.9600 ?
C21 C22 . 1.480(5) ?
C22 C23 . 1.381(5) ?
C23 C24 . 1.373(5) ?
C23 H23 . 0.9300 ?
C24 C25 . 1.483(5) ?
C25 H25A . 0.9600 ?
C25 H25B . 0.9600 ?
C25 H25C . 0.9600 ?
B1 H1B . 1.11(3) ?
B2 H21B . 1.16(3) ?
B2 H22B . 1.08(4) ?

loop_
_geom_torsion_atom_site_label_1
_geom_torsion_atom_site_label_2
_geom_torsion_atom_site_label_3
_geom_torsion_atom_site_label_4
_geom_torsion_site_symmetry_1
_geom_torsion_site_symmetry_2
_geom_torsion_site_symmetry_3
_geom_torsion_site_symmetry_4
_geom_torsion
_geom_torsion_publ_flag
N7 Co1 N1 C2 . . . . -78.5(5) ?
H21B Co1 N1 C2 . . . . -32.0(10) ?
N9 Co1 N1 C2 . . . . 41.6(3) ?
N3 Co1 N1 C2 . . . . 143.3(3) ?
N5 Co1 N1 C2 . . . . -124.6(3) ?
N7 Co1 N1 N2 . . . . 97.9(4) ?
H21B Co1 N1 N2 . . . . 144.4(9) ?
N9 Co1 N1 N2 . . . . -142.0(2) ?
N3 Co1 N1 N2 . . . . -40.3(2) ?
N5 Co1 N1 N2 . . . . 51.8(2) ?
C2 N1 N2 C4 . . . . -0.2(3) ?
Co1 N1 N2 C4 . . . . -177.8(2) ?
C2 N1 N2 B1 . . . . 175.2(3) ?
Co1 N1 N2 B1 . . . . -2.4(3) ?
N7 Co1 N3 C7 . . . . 49.1(4) ?
H21B Co1 N3 C7 . . . . 13(5) ?
N9 Co1 N3 C7 . . . . -47.0(4) ?
N1 Co1 N3 C7 . . . . -140.0(4) ?
N5 Co1 N3 C7 . . . . 138.7(4) ?
N7 Co1 N3 N4 . . . . -131.7(2) ?
H21B Co1 N3 N4 . . . . -168(5) ?
N9 Co1 N3 N4 . . . . 132.1(2) ?
N1 Co1 N3 N4 . . . . 39.2(2) ?
N5 Co1 N3 N4 . . . . -42.1(2) ?
C7 N3 N4 C9 . . . . 0.3(4) ?
Co1 N3 N4 C9 . . . . -179.2(2) ?
C7 N3 N4 B1 . . . . -175.7(3) ?
Co1 N3 N4 B1 . . . . 4.8(4) ?
N7 Co1 N5 C12 . . . . -30.5(3) ?
H21B Co1 N5 C12 . . . . 41.5(10) ?
N9 Co1 N5 C12 . . . . 72.2(5) ?
N3 Co1 N5 C12 . . . . -130.2(3) ?
N1 Co1 N5 C12 . . . . 139.8(3) ?
N7 Co1 N5 N6 . . . . 128.0(2) ?
H21B Co1 N5 N6 . . . . -159.9(9) ?
N9 Co1 N5 N6 . . . . -129.3(4) ?
N3 Co1 N5 N6 . . . . 28.4(2) ?
N1 Co1 N5 N6 . . . . -61.7(2) ?
C12 N5 N6 C14 . . . . 1.6(3) ?
Co1 N5 N6 C14 . . . . -164.2(2) ?
C12 N5 N6 B1 . . . . -173.2(3) ?
Co1 N5 N6 B1 . . . . 21.0(3) ?
H21B Co1 N7 C17 . . . . -156.8(10) ?
N9 Co1 N7 C17 . . . . 132.1(4) ?
N3 Co1 N7 C17 . . . . 29.6(4) ?
N1 Co1 N7 C17 . . . . -107.9(5) ?
N5 Co1 N7 C17 . . . . -62.4(4) ?
H21B Co1 N7 N8 . . . . 26.5(10) ?
N9 Co1 N7 N8 . . . . -44.6(2) ?
N3 Co1 N7 N8 . . . . -147.1(2) ?
N1 Co1 N7 N8 . . . . 75.4(5) ?
N5 Co1 N7 N8 . . . . 120.8(2) ?
C17 N7 N8 C19 . . . . -0.5(4) ?
Co1 N7 N8 C19 . . . . 177.6(2) ?
C17 N7 N8 B2 . . . . 173.4(3) ?
Co1 N7 N8 B2 . . . . -8.5(3) ?
N7 Co1 N9 C22 . . . . -134.0(4) ?
H21B Co1 N9 C22 . . . . 155.9(10) ?
N3 Co1 N9 C22 . . . . -33.3(4) ?
N1 Co1 N9 C22 . . . . 57.6(4) ?
N5 Co1 N9 C22 . . . . 123.8(5) ?
N7 Co1 N9 N10 . . . . 50.21(19) ?
H21B Co1 N9 N10 . . . . -19.8(10) ?
N3 Co1 N9 N10 . . . . 150.93(18) ?
N1 Co1 N9 N10 . . . . -118.11(19) ?
N5 Co1 N9 N10 . . . . -51.9(5) ?
C22 N9 N10 C24 . . . . -0.5(3) ?
Co1 N9 N10 C24 . . . . 177.1(2) ?
C22 N9 N10 B2 . . . . -178.2(3) ?
Co1 N9 N10 B2 . . . . -0.6(3) ?
N2 N1 C2 C3 . . . . -0.1(4) ?
Co1 N1 C2 C3 . . . . 176.5(3) ?
N2 N1 C2 C1 . . . . 178.3(3) ?
Co1 N1 C2 C1 . . . . -5.1(6) ?
F3 C1 C2 N1 . . . . 34.6(5) ?
F2 C1 C2 N1 . . . . 155.7(4) ?
F1 C1 C2 N1 . . . . -85.9(5) ?
F3 C1 C2 C3 . . . . -147.2(4) ?
F2 C1 C2 C3 . . . . -26.2(6) ?
F1 C1 C2 C3 . . . . 92.3(5) ?
N1 C2 C3 C4 . . . . 0.3(4) ?
C1 C2 C3 C4 . . . . -178.1(4) ?
C2 C3 C4 N2 . . . . -0.4(4) ?
C2 C3 C4 C5 . . . . 178.7(4) ?
N1 N2 C4 C3 . . . . 0.3(4) ?
B1 N2 C4 C3 . . . . -174.6(3) ?
N1 N2 C4 C5 . . . . -178.7(4) ?
B1 N2 C4 C5 . . . . 6.3(6) ?
N4 N3 C7 C8 . . . . 0.1(4) ?
Co1 N3 C7 C8 . . . . 179.3(3) ?
N4 N3 C7 C6 . . . . 178.6(4) ?
Co1 N3 C7 C6 . . . . -2.2(7) ?
F4 C6 C7 N3 . . . . 8.4(7) ?
F5 C6 C7 N3 . . . . -116.0(5) ?
F6 C6 C7 N3 . . . . 131.6(5) ?
F4 C6 C7 C8 . . . . -173.3(5) ?
F5 C6 C7 C8 . . . . 62.3(7) ?
F6 C6 C7 C8 . . . . -50.1(6) ?
N3 C7 C8 C9 . . . . -0.4(5) ?
C6 C7 C8 C9 . . . . -178.8(4) ?
N3 N4 C9 C8 . . . . -0.5(4) ?
B1 N4 C9 C8 . . . . 175.0(3) ?
N3 N4 C9 C10 . . . . 179.7(4) ?
B1 N4 C9 C10 . . . . -4.8(6) ?
C7 C8 C9 N4 . . . . 0.5(5) ?
C7 C8 C9 C10 . . . . -179.7(5) ?
N6 N5 C12 C13 . . . . -1.3(4) ?
Co1 N5 C12 C13 . . . . 158.4(3) ?
N6 N5 C12 C11 . . . . 176.0(3) ?
Co1 N5 C12 C11 . . . . -24.4(5) ?
F9 C11 C12 N5 . . . . 86.5(5) ?
F7 C11 C12 N5 . . . . -35.4(5) ?
F8 C11 C12 N5 . . . . -152.9(3) ?
F9 C11 C12 C13 . . . . -96.6(5) ?
F7 C11 C12 C13 . . . . 141.5(4) ?
F8 C11 C12 C13 . . . . 24.0(5) ?
N5 C12 C13 C14 . . . . 0.5(4) ?
C11 C12 C13 C14 . . . . -176.7(3) ?
N5 N6 C14 C13 . . . . -1.3(4) ?
B1 N6 C14 C13 . . . . 172.8(3) ?
N5 N6 C14 C15 . . . . 179.5(4) ?
B1 N6 C14 C15 . . . . -6.4(6) ?
C12 C13 C14 N6 . . . . 0.5(4) ?
C12 C13 C14 C15 . . . . 179.6(4) ?
N8 N7 C17 C18 . . . . 0.3(4) ?
Co1 N7 C17 C18 . . . . -176.5(3) ?
N8 N7 C17 C16 . . . . -174.5(3) ?
Co1 N7 C17 C16 . . . . 8.7(7) ?
F10 C16 C17 N7 . . . . -0.7(6) ?
F12 C16 C17 N7 . . . . -123.9(4) ?
F11 C16 C17 N7 . . . . 121.4(4) ?
F10 C16 C17 C18 . . . . -174.6(4) ?
F12 C16 C17 C18 . . . . 62.2(6) ?
F11 C16 C17 C18 . . . . -52.5(5) ?
N7 C17 C18 C19 . . . . 0.1(4) ?
C16 C17 C18 C19 . . . . 174.6(4) ?
N7 N8 C19 C18 . . . . 0.6(4) ?
B2 N8 C19 C18 . . . . -171.6(4) ?
N7 N8 C19 C20 . . . . 179.7(4) ?
B2 N8 C19 C20 . . . . 7.5(6) ?
C17 C18 C19 N8 . . . . -0.4(4) ?
C17 C18 C19 C20 . . . . -179.5(4) ?
N10 N9 C22 C23 . . . . -0.1(4) ?
Co1 N9 C22 C23 . . . . -175.9(3) ?
N10 N9 C22 C21 . . . . 178.1(3) ?
Co1 N9 C22 C21 . . . . 2.3(6) ?
F15 C21 C22 N9 . . . . -137.6(4) ?
F13 C21 C22 N9 . . . . -14.9(6) ?
F14 C21 C22 N9 . . . . 105.1(4) ?
F15 C21 C22 C23 . . . . 40.3(6) ?
F13 C21 C22 C23 . . . . 163.0(4) ?
F14 C21 C22 C23 . . . . -77.1(5) ?
N9 C22 C23 C24 . . . . 0.6(4) ?
C21 C22 C23 C24 . . . . -177.5(4) ?
N9 N10 C24 C23 . . . . 0.8(4) ?
B2 N10 C24 C23 . . . . 178.0(3) ?
N9 N10 C24 C25 . . . . -177.5(3) ?
B2 N10 C24 C25 . . . . -0.3(6) ?
C22 C23 C24 N10 . . . . -0.8(4) ?
C22 C23 C24 C25 . . . . 177.3(4) ?
C9 N4 B1 N2 . . . . 121.5(4) ?
N3 N4 B1 N2 . . . . -63.3(4) ?
C9 N4 B1 N6 . . . . -118.2(4) ?
N3 N4 B1 N6 . . . . 57.0(4) ?
C4 N2 B1 N4 . . . . -124.1(3) ?
N1 N2 B1 N4 . . . . 61.4(4) ?
C4 N2 B1 N6 . . . . 115.1(3) ?
N1 N2 B1 N6 . . . . -59.4(4) ?
C14 N6 B1 N4 . . . . 112.3(4) ?
N5 N6 B1 N4 . . . . -74.1(3) ?
C14 N6 B1 N2 . . . . -126.5(3) ?
N5 N6 B1 N2 . . . . 47.1(4) ?
C24 N10 B2 N8 . . . . 111.9(4) ?
N9 N10 B2 N8 . . . . -71.0(3) ?
C19 N8 B2 N10 . . . . -109.7(4) ?
N7 N8 B2 N10 . . . . 78.3(3) ?
